data_7047171
loop_
_publ_author_name
'Liu, Hsueh-Ju'
'Ziegler, Micah S.'
'Tilley, T. Don'

_publ_section_title
;
 Synthesis, structures, and reactivity studies of cyclometalated
 N-heterocyclic carbene complexes of ruthenium.
;
_journal_issue 35
_journal_name_full 'Dalton transactions (Cambridge, England : 2003)'
_journal_page_first 12138
_journal_page_last 12146
_journal_paper_doi 10.1039/c8dt01925h
_journal_volume 47
_journal_year 2018
_chemical_formula_moiety 'C29 H33 Ru N2, O8 C20 H40 K, O2.5 C10 H20'
_chemical_formula_sum 'C59 H93 K N2 O10.5 Ru'
_chemical_formula_weight 1138.52
_chemical_name_common hj3162
_space_group_crystal_system monoclinic
_space_group_IT_number 15
_space_group_name_Hall '-C 2yc'
_space_group_name_H-M_alt 'C 1 2/c 1'
_symmetry_space_group_name_Hall '-C 2yc'
_symmetry_space_group_name_H-M 'C 1 2/c 1'
_atom_sites_solution_hydrogens geom
_atom_sites_solution_primary iterative
_atom_sites_solution_secondary difmap
_audit_creation_method SHELXL-2014/7
_audit_update_record
;
2018-07-05 deposited with the CCDC.
2018-07-09 downloaded from the CCDC.
;
_cell_angle_alpha 90
_cell_angle_beta 129.486(3)
_cell_angle_gamma 90
_cell_formula_units_Z 8
_cell_length_a 41.960(3)
_cell_length_b 12.2682(10)
_cell_length_c 30.258(3)
_cell_measurement_reflns_used 9657
_cell_measurement_temperature 100(2)
_cell_measurement_theta_max 25.28
_cell_measurement_theta_min 2.27
_cell_volume 12021.3(18)
_computing_cell_refinement 'Bruker APEX2 v. 2011.4'
_computing_data_collection 'Bruker APEX2 v. 2011.4'
_computing_data_reduction 'Bruker APEX2 v. 2011.4'
_computing_molecular_graphics ORTEP-32
_computing_publication_material WinGX
_computing_structure_refinement 'SHELXL-2014/7 (Sheldrick, 2014)'
_computing_structure_solution 'Superflip V04/17/13'
_diffrn_ambient_temperature 100(2)
_diffrn_detector_area_resol_mean 8.366
_diffrn_measured_fraction_theta_full 1.000
_diffrn_measured_fraction_theta_max 0.995
_diffrn_measurement_device_type 'Bruker APEX-II CCD'
_diffrn_measurement_method 'phi and omega scans'
_diffrn_radiation_type MoK\a
_diffrn_radiation_wavelength 0.71073
_diffrn_reflns_av_R_equivalents 0.0499
_diffrn_reflns_av_unetI/netI 0.0237
_diffrn_reflns_Laue_measured_fraction_full 1.000
_diffrn_reflns_Laue_measured_fraction_max 0.995
_diffrn_reflns_limit_h_max 50
_diffrn_reflns_limit_h_min -50
_diffrn_reflns_limit_k_max 14
_diffrn_reflns_limit_k_min -14
_diffrn_reflns_limit_l_max 36
_diffrn_reflns_limit_l_min -35
_diffrn_reflns_number 156380
_diffrn_reflns_point_group_measured_fraction_full 1.000
_diffrn_reflns_point_group_measured_fraction_max 0.995
_diffrn_reflns_theta_full 25.000
_diffrn_reflns_theta_max 25.414
_diffrn_reflns_theta_min 1.744
_diffrn_source 'microfocus sealed tube'
_exptl_absorpt_coefficient_mu 0.386
_exptl_absorpt_correction_T_max 0.8747
_exptl_absorpt_correction_T_min 0.7835
_exptl_absorpt_correction_type multi-scan
_exptl_absorpt_process_details SADABS
_exptl_crystal_colour brown
_exptl_crystal_density_diffrn 1.258
_exptl_crystal_description block
_exptl_crystal_F_000 4864
_exptl_crystal_size_max 0.120
_exptl_crystal_size_mid 0.100
_exptl_crystal_size_min 0.050
_refine_diff_density_max 0.669
_refine_diff_density_min -0.616
_refine_diff_density_rms 0.061
_refine_ls_extinction_method none
_refine_ls_goodness_of_fit_ref 1.046
_refine_ls_hydrogen_treatment constr
_refine_ls_matrix_type full
_refine_ls_number_parameters 873
_refine_ls_number_reflns 11042
_refine_ls_number_restraints 0
_refine_ls_restrained_S_all 1.046
_refine_ls_R_factor_all 0.0514
_refine_ls_R_factor_gt 0.0402
_refine_ls_shift/su_max 0.002
_refine_ls_shift/su_mean 0.000
_refine_ls_structure_factor_coef Fsqd
_refine_ls_weighting_details 'w=1/[\s^2^(Fo^2^)+(0.0522P)^2^+26.4630P] where P=(Fo^2^+2Fc^2^)/3'
_refine_ls_weighting_scheme calc
_refine_ls_wR_factor_gt 0.1017
_refine_ls_wR_factor_ref 0.1095
_reflns_Friedel_coverage 0.000
_reflns_number_gt 9209
_reflns_number_total 11042
_reflns_threshold_expression 'I > 2\s(I)'
_cod_data_source_file c8dt01925h2.cif
_cod_data_source_block hj3162
_cod_depositor_comments 'Adding full bibliography for 7047167--7047171.cif.'
_cod_original_formula_sum 'C59 H93 K N2 O10.50 Ru'
_cod_database_code 7047171
_shelx_shelxl_version_number 2014/7
_shelx_space_group_comment
; 
The symmetry employed for this shelxl refinement is uniquely defined 
by the following loop, which should always be used as a source of 
symmetry information in preference to the above space-group names. 
They are only intended as comments. 
;
_shelx_estimated_absorpt_t_min 0.955
_shelx_estimated_absorpt_t_max 0.981

loop_
_space_group_symop_operation_xyz
'x, y, z'
'-x, y, -z+1/2'
'x+1/2, y+1/2, z'
'-x+1/2, y+1/2, -z+1/2'
'-x, -y, -z'
'x, -y, z-1/2'
'-x+1/2, -y+1/2, -z'
'x+1/2, -y+1/2, z-1/2'

loop_
_atom_site_label
_atom_site_type_symbol
_atom_site_fract_x
_atom_site_fract_y
_atom_site_fract_z
_atom_site_U_iso_or_equiv
_atom_site_adp_type
_atom_site_occupancy
_atom_site_site_symmetry_order
_atom_site_calc_flag
_atom_site_refinement_flags_posn
_atom_site_refinement_flags_adp
_atom_site_refinement_flags_occupancy
_atom_site_disorder_assembly
_atom_site_disorder_group
C1 C 0.40999(7) 0.0865(2) 0.01101(10) 0.0272(5) Uani 1 1 d . . . . .
C2 C 0.39385(8) -0.1079(2) 0.00533(12) 0.0338(6) Uani 1 1 d . . . . .
C3 C 0.35220(8) -0.0870(2) -0.02037(11) 0.0334(6) Uani 1 1 d . . . . .
C4 C 0.33371(8) 0.0204(2) -0.04657(11) 0.0341(6) Uani 1 1 d . . . . .
H4A H 0.3048 0.0229 -0.0615 0.041 Uiso 1 1 calc R U . . .
H4B H 0.3338 0.0338 -0.0787 0.041 Uiso 1 1 calc R U . . .
C5 C 0.33106(9) -0.1719(3) -0.01792(13) 0.0418(7) Uani 1 1 d . . . . .
H5 H 0.3029 -0.1615 -0.0348 0.050 Uiso 1 1 calc R U . . .
C6 C 0.34985(10) -0.2705(3) 0.00832(14) 0.0473(7) Uani 1 1 d . . . . .
H6 H 0.3344 -0.3269 0.0085 0.057 Uiso 1 1 calc R U . . .
C7 C 0.39092(11) -0.2871(2) 0.03428(14) 0.0471(7) Uani 1 1 d . . . . .
H7 H 0.4037 -0.3545 0.0527 0.056 Uiso 1 1 calc R U . . .
C8 C 0.41373(9) -0.2052(2) 0.03367(12) 0.0399(7) Uani 1 1 d . . . . .
C9 C 0.45915(10) -0.2227(3) 0.06509(15) 0.0515(8) Uani 1 1 d . . . . .
H9A H 0.4630 -0.2505 0.0384 0.077 Uiso 1 1 calc R U . . .
H9B H 0.4701 -0.2756 0.0960 0.077 Uiso 1 1 calc R U . . .
H9C H 0.4739 -0.1533 0.0813 0.077 Uiso 1 1 calc R U . . .
C10 C 0.43832(8) -0.0282(2) -0.01577(12) 0.0379(6) Uani 1 1 d . . . . .
H10 H 0.4452 -0.0931 -0.0251 0.045 Uiso 1 1 calc R U . . .
C11 C 0.44862(8) 0.0731(2) -0.01832(12) 0.0374(6) Uani 1 1 d . . . . .
H11 H 0.4642 0.0935 -0.0298 0.045 Uiso 1 1 calc R U . . .
C12 C 0.43300(8) 0.2600(2) -0.00077(11) 0.0310(6) Uani 1 1 d . . . . .
C13 C 0.39552(8) 0.3128(2) -0.02287(11) 0.0324(6) Uani 1 1 d . . . . .
C14 C 0.35798(8) 0.2480(2) -0.04689(11) 0.0337(6) Uani 1 1 d . . . . .
H14A H 0.3506 0.2041 -0.0797 0.040 Uiso 1 1 calc R U . . .
H14B H 0.3346 0.2970 -0.0606 0.040 Uiso 1 1 calc R U . . .
C15 C 0.39670(9) 0.4268(2) -0.02022(12) 0.0400(7) Uani 1 1 d . . . . .
H15 H 0.3724 0.4653 -0.0337 0.048 Uiso 1 1 calc R U . . .
C16 C 0.43209(10) 0.4853(2) 0.00138(13) 0.0442(7) Uani 1 1 d . . . . .
H16 H 0.4317 0.5627 0.0021 0.053 Uiso 1 1 calc R U . . .
C17 C 0.46787(9) 0.4312(2) 0.02176(13) 0.0419(7) Uani 1 1 d . . . . .
H17 H 0.4919 0.4719 0.0357 0.050 Uiso 1 1 calc R U . . .
C18 C 0.46938(8) 0.3174(2) 0.02228(12) 0.0366(6) Uani 1 1 d . . . . .
C19 C 0.51010(9) 0.2624(3) 0.04805(14) 0.0480(8) Uani 1 1 d . . . . .
H19A H 0.5114 0.2449 0.0176 0.072 Uiso 1 1 calc R U . . .
H19B H 0.5124 0.1952 0.0674 0.072 Uiso 1 1 calc R U . . .
H19C H 0.5329 0.3115 0.0758 0.072 Uiso 1 1 calc R U . . .
C20 C 0.40626(8) 0.1568(3) 0.11228(12) 0.0407(7) Uani 1 1 d . . . . .
C21 C 0.45164(10) 0.1319(4) 0.15685(15) 0.0808(15) Uani 1 1 d . . . . .
H21A H 0.4676 0.1824 0.1525 0.121 Uiso 1 1 calc R U . . .
H21B H 0.4569 0.0569 0.1519 0.121 Uiso 1 1 calc R U . . .
H21C H 0.4599 0.1402 0.1951 0.121 Uiso 1 1 calc R U . . .
C22 C 0.37388(10) 0.0811(2) 0.09168(12) 0.0409(7) Uani 1 1 d . . . . .
C23 C 0.37828(17) -0.0339(3) 0.11258(18) 0.0824(14) Uani 1 1 d . . . . .
H23A H 0.4036 -0.0662 0.1231 0.124 Uiso 1 1 calc R U . . .
H23B H 0.3544 -0.0772 0.0821 0.124 Uiso 1 1 calc R U . . .
H23C H 0.3796 -0.0329 0.1461 0.124 Uiso 1 1 calc R U . . .
C24 C 0.33591(9) 0.1393(3) 0.05270(12) 0.0404(7) Uani 1 1 d . . . . .
C25 C 0.29368(11) 0.0908(4) 0.02160(16) 0.0762(13) Uani 1 1 d . . . . .
H25A H 0.2873 0.0863 0.0476 0.114 Uiso 1 1 calc R U . . .
H25B H 0.2930 0.0175 0.0081 0.114 Uiso 1 1 calc R U . . .
H25C H 0.2731 0.1368 -0.0112 0.114 Uiso 1 1 calc R U . . .
C26 C 0.34491(9) 0.2488(2) 0.05031(12) 0.0391(7) Uani 1 1 d . . . . .
C27 C 0.31472(13) 0.3402(3) 0.01752(16) 0.0750(13) Uani 1 1 d . . . . .
H27A H 0.2873 0.3101 -0.0129 0.112 Uiso 1 1 calc R U . . .
H27B H 0.3236 0.3860 0.0006 0.112 Uiso 1 1 calc R U . . .
H27C H 0.3135 0.3841 0.0435 0.112 Uiso 1 1 calc R U . . .
C28 C 0.38915(9) 0.2609(2) 0.08806(12) 0.0394(7) Uani 1 1 d . . . . .
C29 C 0.41228(15) 0.3669(3) 0.10504(19) 0.0761(13) Uani 1 1 d . . . . .
H29A H 0.4176 0.3955 0.1395 0.114 Uiso 1 1 calc R U . . .
H29B H 0.3957 0.4196 0.0738 0.114 Uiso 1 1 calc R U . . .
H29C H 0.4386 0.3548 0.1130 0.114 Uiso 1 1 calc R U . . .
C60 C 0.55289(18) 0.9637(5) 0.1360(3) 0.1011(18) Uani 1 1 d . . . . .
H60A H 0.5358 0.9014 0.1110 0.121 Uiso 1 1 calc R U . . .
H60B H 0.5596 1.0096 0.1160 0.121 Uiso 1 1 calc R U . . .
C61 C 0.5891(2) 0.9266(6) 0.1883(4) 0.146(3) Uani 1 1 d . . . . .
H61A H 0.6117 0.9794 0.2034 0.176 Uiso 1 1 calc R U . . .
H61B H 0.5974 0.8556 0.1829 0.176 Uiso 1 1 calc R U . . .
C62 C 0.5816(3) 0.9150(9) 0.2274(3) 0.211(5) Uani 1 1 d . . . . .
H62A H 0.6042 0.9484 0.2646 0.253 Uiso 1 1 calc R U . . .
H62B H 0.5796 0.8370 0.2336 0.253 Uiso 1 1 calc R U . . .
C63 C 0.54229(16) 0.9709(5) 0.2020(2) 0.0978(16) Uani 1 1 d . . . . .
H63A H 0.5457 1.0249 0.2290 0.117 Uiso 1 1 calc R U . . .
H63B H 0.5207 0.9179 0.1916 0.117 Uiso 1 1 calc R U . . .
O70 O 0.2032(2) 0.5315(7) 0.7970(3) 0.233(3) Uani 1 1 d . . . . .
C70 C 0.2388(3) 0.5208(12) 0.8128(4) 0.229(7) Uani 1 1 d . . . . .
H70A H 0.2417 0.5678 0.7889 0.275 Uiso 1 1 calc R U . . .
H70B H 0.2428 0.4442 0.8069 0.275 Uiso 1 1 calc R U . . .
C71 C 0.2689(2) 0.5479(8) 0.8694(4) 0.182(4) Uani 1 1 d . . . . .
H71A H 0.2837 0.6147 0.8732 0.219 Uiso 1 1 calc R U . . .
H71B H 0.2891 0.4879 0.8905 0.219 Uiso 1 1 calc R U . . .
C72 C 0.2053(2) 0.5717(8) 0.8412(3) 0.149(3) Uani 1 1 d . . . . .
H72A H 0.1878 0.5276 0.8458 0.179 Uiso 1 1 calc R U . . .
H72B H 0.1955 0.6481 0.8334 0.179 Uiso 1 1 calc R U . . .
C73 C 0.2466(2) 0.5660(7) 0.8907(3) 0.145(3) Uani 1 1 d . . . . .
H73A H 0.2510 0.5050 0.9155 0.174 Uiso 1 1 calc R U . . .
H73B H 0.2554 0.6348 0.9127 0.174 Uiso 1 1 calc R U . . .
C80 C 0.4706(2) 0.6372(8) 0.2057(3) 0.141(3) Uani 1 1 d . . . . .
H80A H 0.4721 0.6322 0.1744 0.169 Uiso 1 1 calc R U . . .
H80B H 0.4427 0.6128 0.1903 0.169 Uiso 1 1 calc R U . . .
C81 C 0.4759(3) 0.7452(7) 0.2229(4) 0.199(5) Uani 1 1 d . . . . .
H81A H 0.4588 0.7639 0.2339 0.238 Uiso 1 1 calc R U . . .
H81B H 0.4695 0.7959 0.1927 0.238 Uiso 1 1 calc R U . . .
N1 N 0.41555(6) -0.02117(18) 0.00312(9) 0.0312(5) Uani 1 1 d . . . . .
N2 N 0.43229(6) 0.14372(17) -0.00096(9) 0.0296(5) Uani 1 1 d . . . . .
O60 O 0.53128(16) 1.0261(4) 0.1497(2) 0.1491(17) Uani 1 1 d . . . . .
O80 O 0.5000 0.5679(6) 0.2500 0.143(2) Uani 1 2 d S T P . .
K1 K 0.64476(2) 0.45168(5) 0.24257(3) 0.03796(15) Uani 1 1 d . . . . .
Ru1 Ru 0.37030(2) 0.14271(2) 0.01922(2) 0.02629(8) Uani 1 1 d . . . . .
O1 O 0.72362(19) 0.3741(7) 0.3242(3) 0.0538(18) Uani 0.467(7) 1 d . . P A 1
O2 O 0.6584(3) 0.2705(5) 0.3092(3) 0.0593(19) Uani 0.467(7) 1 d . . P A 1
O3 O 0.5811(2) 0.3840(7) 0.2439(3) 0.0551(18) Uani 0.467(7) 1 d . . P A 1
O4 O 0.5633(2) 0.5299(8) 0.1600(3) 0.0564(19) Uani 0.467(7) 1 d . . P A 1
O5 O 0.6307(3) 0.6451(6) 0.1841(3) 0.0578(19) Uani 0.467(7) 1 d . . P A 1
O6 O 0.7077(3) 0.5342(7) 0.2452(3) 0.0582(19) Uani 0.467(7) 1 d . . P A 1
C30 C 0.7294(7) 0.2919(16) 0.3567(7) 0.071(7) Uani 0.467(7) 1 d . . P A 1
H30A H 0.7552 0.3071 0.3960 0.086 Uiso 0.467(7) 1 calc R U P A 1
H30B H 0.7347 0.2263 0.3431 0.086 Uiso 0.467(7) 1 calc R U P A 1
C31 C 0.6999(4) 0.2648(9) 0.3610(5) 0.082(3) Uani 0.467(7) 1 d . . P A 1
H31A H 0.7028 0.3138 0.3894 0.098 Uiso 0.467(7) 1 calc R U P A 1
H31B H 0.7053 0.1896 0.3761 0.098 Uiso 0.467(7) 1 calc R U P A 1
C32 C 0.6201(9) 0.2297(12) 0.2953(11) 0.092(6) Uani 0.467(7) 1 d . . P A 1
H32A H 0.6145 0.1584 0.2763 0.110 Uiso 0.467(7) 1 calc R U P A 1
H32B H 0.6266 0.2143 0.3324 0.110 Uiso 0.467(7) 1 calc R U P A 1
C33 C 0.5876(5) 0.2787(13) 0.2666(5) 0.078(4) Uani 0.467(7) 1 d . . P A 1
H33A H 0.5785 0.2815 0.2899 0.094 Uiso 0.467(7) 1 calc R U P A 1
H33B H 0.5676 0.2309 0.2336 0.094 Uiso 0.467(7) 1 calc R U P A 1
C34 C 0.5421(9) 0.3970(18) 0.1931(13) 0.071(4) Uani 0.467(7) 1 d . . P A 1
H34A H 0.5217 0.3806 0.1985 0.085 Uiso 0.467(7) 1 calc R U P A 1
H34B H 0.5376 0.3452 0.1645 0.085 Uiso 0.467(7) 1 calc R U P A 1
C35 C 0.5359(3) 0.5119(11) 0.1713(4) 0.067(3) Uani 0.467(7) 1 d . . P A 1
H35A H 0.5070 0.5221 0.1359 0.081 Uiso 0.467(7) 1 calc R U P A 1
H35B H 0.5415 0.5645 0.2004 0.081 Uiso 0.467(7) 1 calc R U P A 1
C36 C 0.5589(8) 0.6313(14) 0.1306(8) 0.069(6) Uani 0.467(7) 1 d . . P A 1
H36A H 0.5331 0.6271 0.0904 0.083 Uiso 0.467(7) 1 calc R U P A 1
H36B H 0.5560 0.6928 0.1490 0.083 Uiso 0.467(7) 1 calc R U P A 1
C37 C 0.5904(4) 0.6529(8) 0.1309(4) 0.066(3) Uani 0.467(7) 1 d . . P A 1
H37A H 0.5867 0.7276 0.1160 0.079 Uiso 0.467(7) 1 calc R U P A 1
H37B H 0.5885 0.6022 0.1038 0.079 Uiso 0.467(7) 1 calc R U P A 1
C38 C 0.6603(7) 0.6694(15) 0.1781(7) 0.073(5) Uani 0.467(7) 1 d . . P A 1
H38A H 0.6580 0.7469 0.1674 0.087 Uiso 0.467(7) 1 calc R U P A 1
H38B H 0.6555 0.6241 0.1473 0.087 Uiso 0.467(7) 1 calc R U P A 1
C39 C 0.7027(4) 0.6473(13) 0.2335(5) 0.076(3) Uani 0.467(7) 1 d . . P A 1
H39A H 0.7238 0.6733 0.2310 0.091 Uiso 0.467(7) 1 calc R U P A 1
H39B H 0.7065 0.6871 0.2650 0.091 Uiso 0.467(7) 1 calc R U P A 1
C40 C 0.7483(5) 0.5095(14) 0.2945(8) 0.061(4) Uani 0.467(7) 1 d . . P A 1
H40A H 0.7564 0.5565 0.3268 0.073 Uiso 0.467(7) 1 calc R U P A 1
H40B H 0.7678 0.5218 0.2871 0.073 Uiso 0.467(7) 1 calc R U P A 1
C41 C 0.7488(3) 0.3886(12) 0.3089(4) 0.065(3) Uani 0.467(7) 1 d . . P A 1
H41A H 0.7385 0.3426 0.2753 0.078 Uiso 0.467(7) 1 calc R U P A 1
H41B H 0.7774 0.3659 0.3411 0.078 Uiso 0.467(7) 1 calc R U P A 1
O1A O 0.72963(19) 0.4209(6) 0.3090(2) 0.0530(15) Uani 0.533(7) 1 d . . P A 2
O2A O 0.6838(2) 0.2722(4) 0.3179(3) 0.0545(15) Uani 0.533(7) 1 d . . P A 2
O3A O 0.6019(2) 0.3327(6) 0.2689(3) 0.0646(18) Uani 0.533(7) 1 d . . P A 2
O4A O 0.56114(17) 0.4788(6) 0.1775(3) 0.0584(17) Uani 0.533(7) 1 d . . P A 2
O5A O 0.6072(2) 0.6385(5) 0.1739(3) 0.0524(16) Uani 0.533(7) 1 d . . P A 2
O6A O 0.6893(2) 0.5783(6) 0.2216(3) 0.0517(15) Uani 0.533(7) 1 d . . P A 2
C30A C 0.7442(3) 0.3159(8) 0.3306(4) 0.064(2) Uani 0.533(7) 1 d . . P A 2
H30C H 0.7744 0.3201 0.3622 0.077 Uiso 0.533(7) 1 calc R U P A 2
H30D H 0.7398 0.2706 0.3000 0.077 Uiso 0.533(7) 1 calc R U P A 2
C31A C 0.7261(7) 0.2631(16) 0.3508(9) 0.087(7) Uani 0.533(7) 1 d . . P A 2
H31C H 0.7331 0.1847 0.3551 0.104 Uiso 0.533(7) 1 calc R U P A 2
H31D H 0.7390 0.2919 0.3895 0.104 Uiso 0.533(7) 1 calc R U P A 2
C32A C 0.6650(4) 0.2473(8) 0.3421(6) 0.079(3) Uani 0.533(7) 1 d . . P A 2
H32C H 0.6686 0.1679 0.3498 0.095 Uiso 0.533(7) 1 calc R U P A 2
H32D H 0.6818 0.2837 0.3799 0.095 Uiso 0.533(7) 1 calc R U P A 2
C33A C 0.6292(6) 0.2671(14) 0.3193(7) 0.088(4) Uani 0.533(7) 1 d . . P A 2
H33C H 0.6294 0.3007 0.3492 0.106 Uiso 0.533(7) 1 calc R U P A 2
H33D H 0.6154 0.1955 0.3105 0.106 Uiso 0.533(7) 1 calc R U P A 2
C34A C 0.5589(3) 0.3241(9) 0.2217(6) 0.090(4) Uani 0.533(7) 1 d . . P A 2
H34C H 0.5448 0.2896 0.2346 0.108 Uiso 0.533(7) 1 calc R U P A 2
H34D H 0.5549 0.2768 0.1920 0.108 Uiso 0.533(7) 1 calc R U P A 2
C35A C 0.5395(7) 0.4366(14) 0.1955(11) 0.071(4) Uani 0.533(7) 1 d . . P A 2
H35C H 0.5097 0.4294 0.1626 0.085 Uiso 0.533(7) 1 calc R U P A 2
H35D H 0.5428 0.4851 0.2244 0.085 Uiso 0.533(7) 1 calc R U P A 2
C36A C 0.5454(3) 0.5821(10) 0.1530(4) 0.070(3) Uani 0.533(7) 1 d . . P A 2
H36C H 0.5157 0.5762 0.1194 0.084 Uiso 0.533(7) 1 calc R U P A 2
H36D H 0.5482 0.6316 0.1812 0.084 Uiso 0.533(7) 1 calc R U P A 2
C37A C 0.5668(7) 0.623(2) 0.1365(10) 0.125(11) Uani 0.533(7) 1 d . . P A 2
H37C H 0.5614 0.5741 0.1064 0.151 Uiso 0.533(7) 1 calc R U P A 2
H37D H 0.5542 0.6943 0.1180 0.151 Uiso 0.533(7) 1 calc R U P A 2
C38A C 0.6277(4) 0.6774(7) 0.1532(5) 0.068(3) Uani 0.533(7) 1 d . . P A 2
H38C H 0.6165 0.7497 0.1351 0.081 Uiso 0.533(7) 1 calc R U P A 2
H38D H 0.6228 0.6266 0.1240 0.081 Uiso 0.533(7) 1 calc R U P A 2
C39A C 0.6730(5) 0.6864(13) 0.2018(7) 0.068(4) Uani 0.533(7) 1 d . . P A 2
H39C H 0.6868 0.7231 0.1888 0.082 Uiso 0.533(7) 1 calc R U P A 2
H39D H 0.6779 0.7299 0.2332 0.082 Uiso 0.533(7) 1 calc R U P A 2
C40A C 0.7326(3) 0.5800(9) 0.2671(5) 0.071(3) Uani 0.533(7) 1 d . . P A 2
H40C H 0.7390 0.6246 0.2992 0.085 Uiso 0.533(7) 1 calc R U P A 2
H40D H 0.7468 0.6123 0.2538 0.085 Uiso 0.533(7) 1 calc R U P A 2
C41A C 0.7472(4) 0.4629(13) 0.2870(8) 0.063(4) Uani 0.533(7) 1 d . . P A 2
H41C H 0.7395 0.4178 0.2544 0.076 Uiso 0.533(7) 1 calc R U P A 2
H41D H 0.7777 0.4616 0.3167 0.076 Uiso 0.533(7) 1 calc R U P A 2
O8 O 0.6725(3) 0.6107(11) 0.3256(4) 0.066(3) Uani 0.55(3) 1 d . . P A 3
C46 C 0.7065(9) 0.588(3) 0.3883(11) 0.088(8) Uani 0.55(3) 1 d . . P A 3
H46A H 0.7089 0.5080 0.3953 0.106 Uiso 0.55(3) 1 calc R U P A 3
H46B H 0.7332 0.6146 0.4003 0.106 Uiso 0.55(3) 1 calc R U P A 3
C47 C 0.6976(5) 0.6372(18) 0.4180(5) 0.070(4) Uani 0.55(3) 1 d . . P A 3
H47A H 0.7087 0.7123 0.4278 0.084 Uiso 0.55(3) 1 calc R U P A 3
H47B H 0.7098 0.5971 0.4540 0.084 Uiso 0.55(3) 1 calc R U P A 3
C48 C 0.6503(4) 0.6391(19) 0.3801(6) 0.091(5) Uani 0.55(3) 1 d . . P A 3
H48A H 0.6393 0.5709 0.3832 0.109 Uiso 0.55(3) 1 calc R U P A 3
H48B H 0.6404 0.7024 0.3886 0.109 Uiso 0.55(3) 1 calc R U P A 3
C49 C 0.6402(7) 0.650(2) 0.3221(8) 0.084(6) Uani 0.55(3) 1 d . . P A 3
H49A H 0.6148 0.6080 0.2929 0.101 Uiso 0.55(3) 1 calc R U P A 3
H49B H 0.6351 0.7273 0.3102 0.101 Uiso 0.55(3) 1 calc R U P A 3
O8A O 0.6682(4) 0.5593(19) 0.3352(8) 0.095(6) Uani 0.45(3) 1 d . . P A 4
C46A C 0.7069(11) 0.609(3) 0.3773(13) 0.065(5) Uani 0.45(3) 1 d . . P A 4
H46C H 0.7133 0.6648 0.3603 0.078 Uiso 0.45(3) 1 calc R U P A 4
H46D H 0.7294 0.5544 0.3979 0.078 Uiso 0.45(3) 1 calc R U P A 4
C47A C 0.6997(11) 0.664(3) 0.4193(13) 0.137(12) Uani 0.45(3) 1 d . . P A 4
H47C H 0.7031 0.6110 0.4467 0.164 Uiso 0.45(3) 1 calc R U P A 4
H47D H 0.7176 0.7281 0.4401 0.164 Uiso 0.45(3) 1 calc R U P A 4
C48A C 0.6569(8) 0.694(2) 0.3745(9) 0.103(7) Uani 0.45(3) 1 d . . P A 4
H48C H 0.6427 0.7016 0.3908 0.124 Uiso 0.45(3) 1 calc R U P A 4
H48D H 0.6555 0.7649 0.3577 0.124 Uiso 0.45(3) 1 calc R U P A 4
C49A C 0.6375(10) 0.614(4) 0.3321(14) 0.142(15) Uani 0.45(3) 1 d . . P A 4
H49C H 0.6172 0.6472 0.2939 0.171 Uiso 0.45(3) 1 calc R U P A 4
H49D H 0.6227 0.5618 0.3385 0.171 Uiso 0.45(3) 1 calc R U P A 4
O7 O 0.62639(9) 0.3095(2) 0.16069(13) 0.0765(8) Uani 1 1 d . . . . .
C42 C 0.62601(14) 0.1982(4) 0.16811(19) 0.0753(11) Uani 1 1 d . . . . .
H42A H 0.5978 0.1690 0.1392 0.090 Uiso 1 1 calc R U . . .
H42B H 0.6350 0.1828 0.2067 0.090 Uiso 1 1 calc R U . . .
C43 C 0.65438(13) 0.1469(4) 0.1615(2) 0.0792(12) Uani 1 1 d . . . . .
H43A H 0.6778 0.1125 0.1979 0.095 Uiso 1 1 calc R U . . .
H43B H 0.6398 0.0903 0.1313 0.095 Uiso 1 1 calc R U . . .
C44 C 0.66921(14) 0.2336(4) 0.14550(19) 0.0776(12) Uani 1 1 d . . . . .
H44A H 0.6699 0.2093 0.1149 0.093 Uiso 1 1 calc R U . . .
H44B H 0.6971 0.2583 0.1789 0.093 Uiso 1 1 calc R U . . .
C45 C 0.63751(18) 0.3226(4) 0.1244(2) 0.0964(16) Uani 1 1 d . . . . .
H45A H 0.6495 0.3955 0.1294 0.116 Uiso 1 1 calc R U . . .
H45B H 0.6133 0.3120 0.0835 0.116 Uiso 1 1 calc R U . . .

loop_
_atom_site_aniso_label
_atom_site_aniso_U_11
_atom_site_aniso_U_22
_atom_site_aniso_U_33
_atom_site_aniso_U_23
_atom_site_aniso_U_13
_atom_site_aniso_U_12
C1 0.0222(12) 0.0306(13) 0.0230(12) 0.0003(10) 0.0118(11) 0.0027(10)
C2 0.0398(15) 0.0323(14) 0.0333(14) -0.0057(11) 0.0252(13) -0.0005(12)
C3 0.0351(14) 0.0376(15) 0.0266(13) -0.0091(11) 0.0192(12) -0.0040(12)
C4 0.0269(13) 0.0419(15) 0.0309(14) -0.0052(12) 0.0173(12) -0.0003(11)
C5 0.0407(16) 0.0456(17) 0.0419(16) -0.0114(14) 0.0276(14) -0.0105(13)
C6 0.057(2) 0.0411(17) 0.0511(19) -0.0062(14) 0.0379(17) -0.0115(15)
C7 0.065(2) 0.0310(15) 0.0509(18) 0.0005(13) 0.0394(17) 0.0015(14)
C8 0.0457(16) 0.0355(15) 0.0386(16) -0.0030(13) 0.0270(14) 0.0038(13)
C9 0.0507(19) 0.0385(17) 0.058(2) 0.0064(15) 0.0308(17) 0.0127(14)
C10 0.0369(15) 0.0402(16) 0.0429(16) -0.0057(13) 0.0283(14) 0.0061(12)
C11 0.0372(15) 0.0428(16) 0.0427(16) -0.0029(13) 0.0303(14) 0.0036(13)
C12 0.0343(14) 0.0343(14) 0.0288(13) 0.0016(11) 0.0221(12) 0.0026(11)
C13 0.0343(14) 0.0359(14) 0.0301(14) 0.0022(11) 0.0219(12) 0.0043(12)
C14 0.0258(13) 0.0375(15) 0.0338(14) 0.0045(12) 0.0170(12) 0.0081(11)
C15 0.0418(16) 0.0367(15) 0.0412(16) 0.0041(13) 0.0262(14) 0.0080(13)
C16 0.0553(19) 0.0335(15) 0.0464(17) -0.0017(13) 0.0336(16) -0.0021(14)
C17 0.0422(16) 0.0434(17) 0.0413(16) -0.0059(13) 0.0272(14) -0.0104(13)
C18 0.0347(14) 0.0448(16) 0.0322(14) 0.0002(12) 0.0221(13) -0.0022(12)
C19 0.0326(15) 0.0532(19) 0.0568(19) 0.0022(16) 0.0279(15) -0.0002(14)
C20 0.0275(14) 0.065(2) 0.0258(14) -0.0043(13) 0.0150(12) 0.0101(13)
C21 0.0350(18) 0.150(4) 0.0379(19) -0.006(2) 0.0140(16) 0.029(2)
C22 0.0564(18) 0.0417(16) 0.0341(15) -0.0014(13) 0.0332(15) 0.0050(14)
C23 0.156(4) 0.050(2) 0.068(3) 0.0091(19) 0.084(3) 0.007(3)
C24 0.0318(14) 0.063(2) 0.0335(15) -0.0122(14) 0.0241(13) -0.0080(14)
C25 0.054(2) 0.135(4) 0.059(2) -0.039(2) 0.045(2) -0.041(2)
C26 0.0384(15) 0.0495(17) 0.0323(15) 0.0001(13) 0.0239(13) 0.0155(13)
C27 0.085(3) 0.086(3) 0.052(2) 0.012(2) 0.043(2) 0.054(2)
C28 0.0417(16) 0.0448(17) 0.0401(16) -0.0118(13) 0.0299(14) -0.0059(13)
C29 0.108(3) 0.066(3) 0.080(3) -0.037(2) 0.072(3) -0.041(2)
C60 0.107(4) 0.137(5) 0.113(4) -0.049(4) 0.095(4) -0.036(4)
C61 0.090(4) 0.122(5) 0.223(9) -0.079(6) 0.098(6) -0.018(4)
C62 0.211(9) 0.313(12) 0.090(5) 0.074(6) 0.087(6) 0.188(9)
C63 0.099(4) 0.125(4) 0.072(3) 0.015(3) 0.055(3) 0.031(3)
O70 0.193(7) 0.294(9) 0.133(5) -0.061(6) 0.067(5) -0.020(7)
C70 0.110(6) 0.51(2) 0.111(6) 0.045(9) 0.090(5) 0.081(10)
C71 0.069(4) 0.230(10) 0.222(10) 0.084(8) 0.080(6) 0.008(5)
C72 0.088(4) 0.200(8) 0.129(6) -0.029(6) 0.055(5) 0.005(5)
C73 0.103(5) 0.178(7) 0.102(5) -0.016(5) 0.041(4) -0.013(5)
C80 0.090(4) 0.212(9) 0.097(5) 0.031(5) 0.049(4) 0.025(5)
C81 0.215(10) 0.114(6) 0.191(10) 0.016(6) 0.093(7) 0.072(6)
N1 0.0295(11) 0.0312(12) 0.0356(12) -0.0021(10) 0.0220(10) 0.0039(9)
N2 0.0265(11) 0.0337(12) 0.0320(11) -0.0004(9) 0.0202(10) 0.0040(9)
O60 0.176(4) 0.146(4) 0.137(4) -0.007(3) 0.105(4) -0.002(3)
O80 0.154(6) 0.153(6) 0.146(6) 0.000 0.107(6) 0.000
K1 0.0323(3) 0.0440(4) 0.0369(3) 0.0078(3) 0.0217(3) 0.0042(3)
Ru1 0.02197(11) 0.03061(12) 0.02603(12) -0.00128(8) 0.01514(9) 0.00342(8)
O1 0.042(3) 0.070(5) 0.042(3) 0.009(3) 0.024(3) 0.016(3)
O2 0.088(6) 0.054(3) 0.041(4) 0.015(3) 0.044(4) 0.002(4)
O3 0.050(4) 0.075(5) 0.043(3) -0.011(3) 0.031(3) -0.021(4)
O4 0.040(4) 0.071(5) 0.049(4) 0.004(3) 0.023(3) 0.017(4)
O5 0.077(6) 0.051(3) 0.038(4) 0.015(3) 0.033(4) 0.005(4)
O6 0.044(4) 0.083(5) 0.043(4) -0.002(4) 0.025(3) -0.019(4)
C30 0.066(9) 0.034(10) 0.033(6) 0.015(6) -0.006(5) 0.023(6)
C31 0.106(10) 0.080(7) 0.051(7) 0.038(5) 0.047(7) 0.038(8)
C32 0.17(2) 0.045(7) 0.154(18) 0.016(8) 0.150(18) 0.002(8)
C33 0.093(10) 0.093(9) 0.062(7) -0.016(6) 0.056(7) -0.044(9)
C34 0.043(3) 0.081(15) 0.096(5) -0.015(9) 0.048(3) 0.000(9)
C35 0.035(5) 0.105(9) 0.052(5) -0.011(5) 0.023(4) 0.002(5)
C36 0.050(9) 0.046(6) 0.038(6) 0.008(6) -0.007(6) 0.016(6)
C37 0.083(8) 0.059(5) 0.045(6) 0.015(4) 0.035(6) 0.024(5)
C38 0.098(13) 0.054(9) 0.050(9) 0.014(6) 0.040(10) -0.020(8)
C39 0.076(9) 0.090(9) 0.062(7) 0.004(7) 0.044(7) -0.029(9)
C40 0.044(6) 0.072(12) 0.065(8) -0.007(8) 0.034(5) -0.021(8)
C41 0.032(5) 0.095(10) 0.046(6) -0.015(6) 0.014(4) 0.008(5)
O1A 0.031(3) 0.071(4) 0.044(3) 0.004(3) 0.018(2) 0.014(3)
O2A 0.068(4) 0.059(3) 0.041(4) 0.015(2) 0.037(3) 0.014(3)
O3A 0.082(5) 0.053(4) 0.092(5) -0.002(4) 0.071(5) -0.010(4)
O4A 0.031(3) 0.061(4) 0.068(4) -0.014(3) 0.025(3) 0.004(3)
O5A 0.058(4) 0.054(3) 0.035(3) 0.008(2) 0.024(3) 0.014(3)
O6A 0.054(4) 0.051(4) 0.061(4) -0.003(3) 0.042(4) -0.011(3)
C30A 0.044(4) 0.071(6) 0.050(5) -0.001(4) 0.016(4) 0.024(5)
C31A 0.095(11) 0.030(8) 0.115(13) 0.012(6) 0.057(10) 0.022(6)
C32A 0.133(12) 0.065(5) 0.075(7) 0.012(5) 0.083(8) 0.006(7)
C33A 0.124(11) 0.098(12) 0.101(10) 0.029(8) 0.099(10) 0.005(9)
C34A 0.078(7) 0.070(6) 0.160(12) -0.027(8) 0.094(8) -0.028(6)
C35A 0.043(3) 0.081(15) 0.096(5) -0.015(9) 0.048(3) 0.000(9)
C36A 0.033(4) 0.085(7) 0.050(5) -0.012(5) 0.007(4) 0.026(5)
C37A 0.056(11) 0.130(16) 0.097(13) 0.067(10) 0.005(9) 0.050(9)
C38A 0.093(9) 0.059(5) 0.056(6) 0.019(4) 0.049(6) 0.020(5)
C39A 0.091(12) 0.054(6) 0.087(13) 0.001(8) 0.069(12) -0.013(7)
C40A 0.060(6) 0.079(7) 0.086(7) -0.020(7) 0.052(6) -0.034(6)
C41A 0.029(4) 0.075(11) 0.077(8) -0.007(7) 0.030(5) -0.001(6)
O8 0.048(4) 0.101(7) 0.044(3) -0.009(4) 0.027(3) 0.002(4)
C46 0.049(7) 0.129(14) 0.046(12) 0.003(8) 0.011(7) 0.011(8)
C47 0.072(7) 0.103(10) 0.030(5) -0.006(6) 0.030(5) 0.007(7)
C48 0.076(6) 0.148(14) 0.063(7) 0.001(8) 0.051(5) 0.002(8)
C49 0.058(10) 0.132(11) 0.042(6) 0.000(7) 0.023(5) 0.028(8)
O8A 0.054(5) 0.130(13) 0.082(8) -0.052(8) 0.035(5) -0.003(7)
C46A 0.056(8) 0.095(12) 0.033(9) -0.004(8) 0.023(7) 0.013(8)
C47A 0.123(19) 0.123(18) 0.122(18) -0.073(13) 0.058(15) -0.037(14)
C48A 0.127(14) 0.119(16) 0.110(12) 0.011(12) 0.098(11) 0.041(13)
C49A 0.051(9) 0.23(4) 0.14(3) -0.09(2) 0.054(16) 0.006(17)
O7 0.088(2) 0.0703(18) 0.088(2) -0.0080(16) 0.0632(18) 0.0150(15)
C42 0.078(3) 0.074(3) 0.076(3) -0.009(2) 0.050(2) -0.001(2)
C43 0.062(2) 0.084(3) 0.086(3) -0.003(2) 0.044(2) 0.010(2)
C44 0.084(3) 0.093(3) 0.073(3) -0.014(2) 0.059(3) 0.001(3)
C45 0.126(4) 0.084(3) 0.065(3) 0.021(2) 0.054(3) 0.010(3)

loop_
_atom_type_symbol
_atom_type_description
_atom_type_scat_dispersion_real
_atom_type_scat_dispersion_imag
_atom_type_scat_source
C C 0.0033 0.0016 'International Tables Vol C Tables 4.2.6.8 and 6.1.1.4'
H H 0.0000 0.0000 'International Tables Vol C Tables 4.2.6.8 and 6.1.1.4'
N N 0.0061 0.0033 'International Tables Vol C Tables 4.2.6.8 and 6.1.1.4'
O O 0.0106 0.0060 'International Tables Vol C Tables 4.2.6.8 and 6.1.1.4'
K K 0.2009 0.2494 'International Tables Vol C Tables 4.2.6.8 and 6.1.1.4'
Ru Ru -1.2594 0.8363 'International Tables Vol C Tables 4.2.6.8 and 6.1.1.4'

loop_
_geom_angle_atom_site_label_1
_geom_angle_atom_site_label_2
_geom_angle_atom_site_label_3
_geom_angle
_geom_angle_site_symmetry_1
_geom_angle_site_symmetry_3
N1 C1 N2 102.8(2) . .
N1 C1 Ru1 127.29(18) . .
N2 C1 Ru1 128.56(18) . .
C8 C2 C3 122.7(3) . .
C8 C2 N1 121.1(2) . .
C3 C2 N1 116.2(2) . .
C5 C3 C2 116.1(3) . .
C5 C3 C4 123.9(3) . .
C2 C3 C4 120.0(2) . .
C3 C4 Ru1 107.53(17) . .
C3 C4 H4A 110.2 . .
Ru1 C4 H4A 110.2 . .
C3 C4 H4B 110.2 . .
Ru1 C4 H4B 110.2 . .
H4A C4 H4B 108.5 . .
C6 C5 C3 122.1(3) . .
C6 C5 H5 119.0 . .
C3 C5 H5 119.0 . .
C7 C6 C5 120.3(3) . .
C7 C6 H6 119.9 . .
C5 C6 H6 119.9 . .
C6 C7 C8 120.3(3) . .
C6 C7 H7 119.8 . .
C8 C7 H7 119.8 . .
C7 C8 C2 118.5(3) . .
C7 C8 C9 119.5(3) . .
C2 C8 C9 122.0(3) . .
C8 C9 H9A 109.5 . .
C8 C9 H9B 109.5 . .
H9A C9 H9B 109.5 . .
C8 C9 H9C 109.5 . .
H9A C9 H9C 109.5 . .
H9B C9 H9C 109.5 . .
C11 C10 N1 107.3(2) . .
C11 C10 H10 126.3 . .
N1 C10 H10 126.3 . .
C10 C11 N2 107.5(2) . .
C10 C11 H11 126.2 . .
N2 C11 H11 126.2 . .
C18 C12 C13 122.5(3) . .
C18 C12 N2 121.3(2) . .
C13 C12 N2 116.2(2) . .
C15 C13 C12 116.2(2) . .
C15 C13 C14 123.6(2) . .
C12 C13 C14 120.2(2) . .
C13 C14 Ru1 108.37(17) . .
C13 C14 H14A 110.0 . .
Ru1 C14 H14A 110.0 . .
C13 C14 H14B 110.0 . .
Ru1 C14 H14B 110.0 . .
H14A C14 H14B 108.4 . .
C16 C15 C13 122.2(3) . .
C16 C15 H15 118.9 . .
C13 C15 H15 118.9 . .
C17 C16 C15 119.9(3) . .
C17 C16 H16 120.0 . .
C15 C16 H16 120.0 . .
C16 C17 C18 121.0(3) . .
C16 C17 H17 119.5 . .
C18 C17 H17 119.5 . .
C17 C18 C12 118.1(3) . .
C17 C18 C19 118.7(3) . .
C12 C18 C19 123.2(3) . .
C18 C19 H19A 109.5 . .
C18 C19 H19B 109.5 . .
H19A C19 H19B 109.5 . .
C18 C19 H19C 109.5 . .
H19A C19 H19C 109.5 . .
H19B C19 H19C 109.5 . .
C28 C20 C22 109.4(2) . .
C28 C20 C21 125.5(3) . .
C22 C20 C21 124.8(3) . .
C28 C20 Ru1 72.52(16) . .
C22 C20 Ru1 72.57(16) . .
C21 C20 Ru1 125.3(2) . .
C20 C21 H21A 109.5 . .
C20 C21 H21B 109.5 . .
H21A C21 H21B 109.5 . .
C20 C21 H21C 109.5 . .
H21A C21 H21C 109.5 . .
H21B C21 H21C 109.5 . .
C20 C22 C24 106.8(3) . .
C20 C22 C23 126.8(3) . .
C24 C22 C23 126.0(3) . .
C20 C22 Ru1 70.00(16) . .
C24 C22 Ru1 71.17(16) . .
C23 C22 Ru1 130.0(2) . .
C22 C23 H23A 109.5 . .
C22 C23 H23B 109.5 . .
H23A C23 H23B 109.5 . .
C22 C23 H23C 109.5 . .
H23A C23 H23C 109.5 . .
H23B C23 H23C 109.5 . .
C26 C24 C22 108.9(2) . .
C26 C24 C25 126.3(3) . .
C22 C24 C25 124.7(3) . .
C26 C24 Ru1 71.75(15) . .
C22 C24 Ru1 71.40(16) . .
C25 C24 Ru1 124.7(2) . .
C24 C25 H25A 109.5 . .
C24 C25 H25B 109.5 . .
H25A C25 H25B 109.5 . .
C24 C25 H25C 109.5 . .
H25A C25 H25C 109.5 . .
H25B C25 H25C 109.5 . .
C24 C26 C28 108.0(2) . .
C24 C26 C27 127.3(3) . .
C28 C26 C27 124.6(3) . .
C24 C26 Ru1 71.41(15) . .
C28 C26 Ru1 71.04(15) . .
C27 C26 Ru1 125.9(2) . .
C26 C27 H27A 109.5 . .
C26 C27 H27B 109.5 . .
H27A C27 H27B 109.5 . .
C26 C27 H27C 109.5 . .
H27A C27 H27C 109.5 . .
H27B C27 H27C 109.5 . .
C20 C28 C26 106.9(3) . .
C20 C28 C29 126.6(3) . .
C26 C28 C29 125.9(3) . .
C20 C28 Ru1 70.10(16) . .
C26 C28 Ru1 71.29(15) . .
C29 C28 Ru1 130.5(2) . .
C28 C29 H29A 109.5 . .
C28 C29 H29B 109.5 . .
H29A C29 H29B 109.5 . .
C28 C29 H29C 109.5 . .
H29A C29 H29C 109.5 . .
H29B C29 H29C 109.5 . .
C61 C60 O60 106.0(5) . .
C61 C60 H60A 110.5 . .
O60 C60 H60A 110.5 . .
C61 C60 H60B 110.5 . .
O60 C60 H60B 110.5 . .
H60A C60 H60B 108.7 . .
C60 C61 C62 108.8(5) . .
C60 C61 H61A 109.9 . .
C62 C61 H61A 109.9 . .
C60 C61 H61B 109.9 . .
C62 C61 H61B 109.9 . .
H61A C61 H61B 108.3 . .
C61 C62 C63 106.8(6) . .
C61 C62 H62A 110.4 . .
C63 C62 H62A 110.4 . .
C61 C62 H62B 110.4 . .
C63 C62 H62B 110.4 . .
H62A C62 H62B 108.6 . .
C62 C63 O60 104.6(5) . .
C62 C63 H63A 110.8 . .
O60 C63 H63A 110.8 . .
C62 C63 H63B 110.8 . .
O60 C63 H63B 110.8 . .
H63A C63 H63B 108.9 . .
C70 O70 C72 110.0(7) . .
O70 C70 C71 112.2(7) . .
O70 C70 H70A 109.2 . .
C71 C70 H70A 109.2 . .
O70 C70 H70B 109.2 . .
C71 C70 H70B 109.2 . .
H70A C70 H70B 107.9 . .
C70 C71 C73 104.5(5) . .
C70 C71 H71A 110.9 . .
C73 C71 H71A 110.9 . .
C70 C71 H71B 110.9 . .
C73 C71 H71B 110.9 . .
H71A C71 H71B 108.9 . .
O70 C72 C73 107.2(7) . .
O70 C72 H72A 110.3 . .
C73 C72 H72A 110.3 . .
O70 C72 H72B 110.3 . .
C73 C72 H72B 110.3 . .
H72A C72 H72B 108.5 . .
C72 C73 C71 104.0(7) . .
C72 C73 H73A 111.0 . .
C71 C73 H73A 111.0 . .
C72 C73 H73B 111.0 . .
C71 C73 H73B 111.0 . .
H73A C73 H73B 109.0 . .
C81 C80 O80 112.9(7) . .
C81 C80 H80A 109.0 . .
O80 C80 H80A 109.0 . .
C81 C80 H80B 109.0 . .
O80 C80 H80B 109.0 . .
H80A C80 H80B 107.8 . .
C80 C81 C81 100.5(5) . 2_655
C80 C81 H81A 111.7 . .
C81 C81 H81A 111.7 2_655 .
C80 C81 H81B 111.7 . .
C81 C81 H81B 111.7 2_655 .
H81A C81 H81B 109.5 . .
C1 N1 C10 111.3(2) . .
C1 N1 C2 121.3(2) . .
C10 N1 C2 126.6(2) . .
C1 N2 C11 110.9(2) . .
C1 N2 C12 121.3(2) . .
C11 N2 C12 127.4(2) . .
C60 O60 C63 103.7(5) . .
C80 O80 C80 104.7(9) 2_655 .
O8A K1 O7 169.5(6) . .
O7 K1 O4A 86.09(14) . .
O7 K1 O1 94.50(15) . .
O7 K1 O6 88.47(16) . .
O1 K1 O6 61.4(2) . .
O7 K1 O8 171.2(2) . .
O7 K1 O1A 93.58(14) . .
O4A K1 O1A 179.1(2) . .
O7 K1 O5 98.35(17) . .
O1 K1 O5 120.8(3) . .
O6 K1 O5 61.5(3) . .
O7 K1 O6A 89.59(14) . .
O4A K1 O6A 120.3(2) . .
O1A K1 O6A 60.5(2) . .
O7 K1 O3A 93.65(14) . .
O4A K1 O3A 60.4(2) . .
O1A K1 O3A 118.8(2) . .
O6A K1 O3A 176.73(17) . .
O7 K1 O2 87.50(16) . .
O1 K1 O2 60.1(3) . .
O6 K1 O2 120.8(3) . .
O5 K1 O2 173.9(2) . .
O7 K1 O5A 98.56(14) . .
O4A K1 O5A 60.7(2) . .
O1A K1 O5A 120.2(2) . .
O6A K1 O5A 61.3(2) . .
O3A K1 O5A 118.5(2) . .
C1 Ru1 C14 79.28(10) . .
C1 Ru1 C4 78.61(10) . .
C14 Ru1 C4 87.16(11) . .
C1 Ru1 C20 104.10(10) . .
C14 Ru1 C20 135.03(12) . .
C4 Ru1 C20 137.78(12) . .
C1 Ru1 C24 154.06(11) . .
C14 Ru1 C24 126.31(11) . .
C4 Ru1 C24 96.85(10) . .
C20 Ru1 C24 62.28(10) . .
C1 Ru1 C28 121.47(10) . .
C14 Ru1 C28 102.17(11) . .
C4 Ru1 C28 158.89(10) . .
C20 Ru1 C28 37.38(11) . .
C24 Ru1 C28 62.33(10) . .
C1 Ru1 C22 118.29(11) . .
C14 Ru1 C22 160.66(10) . .
C4 Ru1 C22 103.54(11) . .
C20 Ru1 C22 37.43(11) . .
C24 Ru1 C22 37.43(11) . .
C28 Ru1 C22 62.64(11) . .
C1 Ru1 C26 158.47(11) . .
C14 Ru1 C26 98.33(11) . .
C4 Ru1 C26 122.82(10) . .
C20 Ru1 C26 62.44(10) . .
C24 Ru1 C26 36.84(11) . .
C28 Ru1 C26 37.67(10) . .
C22 Ru1 C26 62.34(11) . .
C30 O1 C41 121.3(16) . .
C30 O1 K1 118.7(12) . .
C41 O1 K1 112.8(7) . .
C31 O2 C32 130.5(14) . .
C31 O2 K1 112.3(8) . .
C32 O2 K1 112.2(10) . .
C34 O3 C33 112.3(14) . .
C34 O3 K1 114.6(14) . .
C33 O3 K1 112.7(8) . .
C35 O4 C36 118.0(16) . .
C35 O4 K1 116.5(7) . .
C36 O4 K1 116.1(11) . .
C38 O5 C37 110.8(11) . .
C38 O5 K1 114.6(9) . .
C37 O5 K1 113.4(7) . .
C40 O6 C39 111.3(11) . .
C40 O6 K1 116.0(9) . .
C39 O6 K1 111.2(7) . .
O1 C30 C31 120.5(17) . .
O1 C30 H30A 107.2 . .
C31 C30 H30A 107.2 . .
O1 C30 H30B 107.2 . .
C31 C30 H30B 107.2 . .
H30A C30 H30B 106.8 . .
C30 C31 O2 115.6(12) . .
C30 C31 H31A 108.4 . .
O2 C31 H31A 108.4 . .
C30 C31 H31B 108.4 . .
O2 C31 H31B 108.4 . .
H31A C31 H31B 107.5 . .
C33 C32 O2 124.4(14) . .
C33 C32 H32A 106.2 . .
O2 C32 H32A 106.2 . .
C33 C32 H32B 106.2 . .
O2 C32 H32B 106.2 . .
H32A C32 H32B 106.4 . .
C32 C33 O3 125.9(15) . .
C32 C33 H33A 105.9 . .
O3 C33 H33A 105.9 . .
C32 C33 H33B 105.9 . .
O3 C33 H33B 105.9 . .
H33A C33 H33B 106.2 . .
O3 C34 C35 110.6(19) . .
O3 C34 H34A 109.5 . .
C35 C34 H34A 109.5 . .
O3 C34 H34B 109.5 . .
C35 C34 H34B 109.5 . .
H34A C34 H34B 108.1 . .
O4 C35 C34 108.1(14) . .
O4 C35 H35A 110.1 . .
C34 C35 H35A 110.1 . .
O4 C35 H35B 110.1 . .
C34 C35 H35B 110.1 . .
H35A C35 H35B 108.4 . .
C37 C36 O4 114.6(17) . .
C37 C36 H36A 108.6 . .
O4 C36 H36A 108.6 . .
C37 C36 H36B 108.6 . .
O4 C36 H36B 108.6 . .
H36A C36 H36B 107.6 . .
C36 C37 O5 116.9(13) . .
C36 C37 H37A 108.1 . .
O5 C37 H37A 108.1 . .
C36 C37 H37B 108.1 . .
O5 C37 H37B 108.1 . .
H37A C37 H37B 107.3 . .
O5 C38 C39 109.6(13) . .
O5 C38 H38A 109.8 . .
C39 C38 H38A 109.8 . .
O5 C38 H38B 109.8 . .
C39 C38 H38B 109.8 . .
H38A C38 H38B 108.2 . .
O6 C39 C38 109.8(12) . .
O6 C39 H39A 109.7 . .
C38 C39 H39A 109.7 . .
O6 C39 H39B 109.7 . .
C38 C39 H39B 109.7 . .
H39A C39 H39B 108.2 . .
O6 C40 C41 107.2(11) . .
O6 C40 H40A 110.3 . .
C41 C40 H40A 110.3 . .
O6 C40 H40B 110.3 . .
C41 C40 H40B 110.3 . .
H40A C40 H40B 108.5 . .
O1 C41 C40 109.6(12) . .
O1 C41 H41A 109.7 . .
C40 C41 H41A 109.7 . .
O1 C41 H41B 109.7 . .
C40 C41 H41B 109.7 . .
H41A C41 H41B 108.2 . .
C41A O1A C30A 111.2(12) . .
C41A O1A K1 115.8(8) . .
C30A O1A K1 116.3(7) . .
C31A O2A C32A 119.7(13) . .
C31A O2A K1 117.7(10) . .
C32A O2A K1 111.0(7) . .
C34A O3A C33A 132.0(11) . .
C34A O3A K1 112.7(7) . .
C33A O3A K1 111.9(8) . .
C36A O4A C35A 109.3(10) . .
C36A O4A K1 116.5(6) . .
C35A O4A K1 121.3(11) . .
C37A O5A C38A 118.3(15) . .
C37A O5A K1 109.1(13) . .
C38A O5A K1 112.7(5) . .
C40A O6A C39A 111.6(10) . .
C40A O6A K1 114.6(6) . .
C39A O6A K1 113.5(7) . .
O1A C30A C31A 115.5(12) . .
O1A C30A H30C 108.4 . .
C31A C30A H30C 108.4 . .
O1A C30A H30D 108.4 . .
C31A C30A H30D 108.4 . .
H30C C30A H30D 107.5 . .
O2A C31A C30A 116.9(15) . .
O2A C31A H31C 108.1 . .
C30A C31A H31C 108.1 . .
O2A C31A H31D 108.1 . .
C30A C31A H31D 108.1 . .
H31C C31A H31D 107.3 . .
C33A C32A O2A 124.1(13) . .
C33A C32A H32C 106.3 . .
O2A C32A H32C 106.3 . .
C33A C32A H32D 106.3 . .
O2A C32A H32D 106.3 . .
H32C C32A H32D 106.4 . .
C32A C33A O3A 125.3(12) . .
C32A C33A H33C 106.0 . .
O3A C33A H33C 106.0 . .
C32A C33A H33D 106.0 . .
O3A C33A H33D 106.0 . .
H33C C33A H33D 106.3 . .
O3A C34A C35A 111.6(13) . .
O3A C34A H34C 109.3 . .
C35A C34A H34C 109.3 . .
O3A C34A H34D 109.3 . .
C35A C34A H34D 109.3 . .
H34C C34A H34D 108.0 . .
O4A C35A C34A 105.3(13) . .
O4A C35A H35C 110.7 . .
C34A C35A H35C 110.7 . .
O4A C35A H35D 110.7 . .
C34A C35A H35D 110.7 . .
H35C C35A H35D 108.8 . .
C37A C36A O4A 109.1(14) . .
C37A C36A H36C 109.9 . .
O4A C36A H36C 109.9 . .
C37A C36A H36D 109.9 . .
O4A C36A H36D 109.9 . .
H36C C36A H36D 108.3 . .
O5A C37A C36A 121(2) . .
O5A C37A K1 49.8(9) . .
C36A C37A K1 83.7(12) . .
O5A C37A H37C 107.0 . .
C36A C37A H37C 107.0 . .
K1 C37A H37C 90.7 . .
O5A C37A H37D 107.0 . .
C36A C37A H37D 107.0 . .
K1 C37A H37D 155.2 . .
H37C C37A H37D 106.7 . .
O5A C38A C39A 109.7(10) . .
O5A C38A H38C 109.7 . .
C39A C38A H38C 109.7 . .
O5A C38A H38D 109.7 . .
C39A C38A H38D 109.7 . .
H38C C38A H38D 108.2 . .
O6A C39A C38A 108.3(11) . .
O6A C39A H39C 110.0 . .
C38A C39A H39C 110.0 . .
O6A C39A H39D 110.0 . .
C38A C39A H39D 110.0 . .
H39C C39A H39D 108.4 . .
O6A C40A C41A 108.4(9) . .
O6A C40A H40C 110.0 . .
C41A C40A H40C 110.0 . .
O6A C40A H40D 110.0 . .
C41A C40A H40D 110.0 . .
H40C C40A H40D 108.4 . .
O1A C41A C40A 109.8(11) . .
O1A C41A H41C 109.7 . .
C40A C41A H41C 109.7 . .
O1A C41A H41D 109.7 . .
C40A C41A H41D 109.7 . .
H41C C41A H41D 108.2 . .
C49 O8 C46 105.0(15) . .
C49 O8 K1 110.3(13) . .
C46 O8 K1 121.4(15) . .
C47 C46 O8 109(2) . .
C47 C46 H46A 110.0 . .
O8 C46 H46A 110.0 . .
C47 C46 H46B 110.0 . .
O8 C46 H46B 110.0 . .
H46A C46 H46B 108.4 . .
C46 C47 C48 106.8(17) . .
C46 C47 H47A 110.4 . .
C48 C47 H47A 110.4 . .
C46 C47 H47B 110.4 . .
C48 C47 H47B 110.4 . .
H47A C47 H47B 108.6 . .
C49 C48 C47 98.3(12) . .
C49 C48 H48A 112.1 . .
C47 C48 H48A 112.1 . .
C49 C48 H48B 112.1 . .
C47 C48 H48B 112.1 . .
H48A C48 H48B 109.7 . .
O8 C49 C48 109.9(14) . .
O8 C49 K1 48.1(10) . .
C48 C49 K1 129.2(15) . .
O8 C49 H49A 109.7 . .
C48 C49 H49A 109.7 . .
K1 C49 H49A 61.8 . .
O8 C49 H49B 109.7 . .
C48 C49 H49B 109.7 . .
K1 C49 H49B 120.7 . .
H49A C49 H49B 108.2 . .
C49A O8A C46A 110(2) . .
C49A O8A K1 117.3(15) . .
C46A O8A K1 127.4(17) . .
O8A C46A C47A 102(2) . .
O8A C46A H46C 111.4 . .
C47A C46A H46C 111.4 . .
O8A C46A H46D 111.4 . .
C47A C46A H46D 111.4 . .
H46C C46A H46D 109.3 . .
C48A C47A C46A 96(2) . .
C48A C47A H47C 112.5 . .
C46A C47A H47C 112.5 . .
C48A C47A H47D 112.5 . .
C46A C47A H47D 112.5 . .
H47C C47A H47D 110.0 . .
C49A C48A C47A 109(2) . .
C49A C48A H48C 109.8 . .
C47A C48A H48C 109.8 . .
C49A C48A H48D 109.8 . .
C47A C48A H48D 109.8 . .
H48C C48A H48D 108.2 . .
C48A C49A O8A 107(2) . .
C48A C49A K1 145(3) . .
O8A C49A K1 42.0(12) . .
C48A C49A H49C 110.2 . .
O8A C49A H49C 110.2 . .
K1 C49A H49C 76.5 . .
C48A C49A H49D 110.2 . .
O8A C49A H49D 110.2 . .
K1 C49A H49D 99.2 . .
H49C C49A H49D 108.5 . .
C42 O7 C45 105.9(3) . .
C42 O7 K1 120.8(3) . .
C45 O7 K1 125.5(3) . .
O7 C42 C43 107.8(4) . .
O7 C42 H42A 110.1 . .
C43 C42 H42A 110.1 . .
O7 C42 H42B 110.1 . .
C43 C42 H42B 110.1 . .
H42A C42 H42B 108.5 . .
C44 C43 C42 106.7(4) . .
C44 C43 H43A 110.4 . .
C42 C43 H43A 110.4 . .
C44 C43 H43B 110.4 . .
C42 C43 H43B 110.4 . .
H43A C43 H43B 108.6 . .
C43 C44 C45 102.7(4) . .
C43 C44 H44A 111.2 . .
C45 C44 H44A 111.2 . .
C43 C44 H44B 111.2 . .
C45 C44 H44B 111.2 . .
H44A C44 H44B 109.1 . .
O7 C45 C44 102.8(3) . .
O7 C45 H45A 111.2 . .
C44 C45 H45A 111.2 . .
O7 C45 H45B 111.2 . .
C44 C45 H45B 111.2 . .
H45A C45 H45B 109.1 . .

loop_
_geom_bond_atom_site_label_1
_geom_bond_atom_site_label_2
_geom_bond_distance
_geom_bond_site_symmetry_2
C1 N1 1.388(3) .
C1 N2 1.389(3) .
C1 Ru1 1.959(2) .
C2 C8 1.396(4) .
C2 C3 1.413(4) .
C2 N1 1.429(4) .
C3 C5 1.400(4) .
C3 C4 1.479(4) .
C4 Ru1 2.164(3) .
C4 H4A 0.9900 .
C4 H4B 0.9900 .
C5 C6 1.385(4) .
C5 H5 0.9500 .
C6 C7 1.381(5) .
C6 H6 0.9500 .
C7 C8 1.395(4) .
C7 H7 0.9500 .
C8 C9 1.509(4) .
C9 H9A 0.9800 .
C9 H9B 0.9800 .
C9 H9C 0.9800 .
C10 C11 1.334(4) .
C10 N1 1.393(3) .
C10 H10 0.9500 .
C11 N2 1.398(3) .
C11 H11 0.9500 .
C12 C18 1.400(4) .
C12 C13 1.415(4) .
C12 N2 1.427(3) .
C13 C15 1.400(4) .
C13 C14 1.478(4) .
C14 Ru1 2.150(3) .
C14 H14A 0.9900 .
C14 H14B 0.9900 .
C15 C16 1.383(4) .
C15 H15 0.9500 .
C16 C17 1.377(4) .
C16 H16 0.9500 .
C17 C18 1.397(4) .
C17 H17 0.9500 .
C18 C19 1.513(4) .
C19 H19A 0.9800 .
C19 H19B 0.9800 .
C19 H19C 0.9800 .
C20 C28 1.419(4) .
C20 C22 1.422(4) .
C20 C21 1.507(4) .
C20 Ru1 2.198(3) .
C21 H21A 0.9800 .
C21 H21B 0.9800 .
C21 H21C 0.9800 .
C22 C24 1.431(4) .
C22 C23 1.508(5) .
C22 Ru1 2.232(3) .
C23 H23A 0.9800 .
C23 H23B 0.9800 .
C23 H23C 0.9800 .
C24 C26 1.410(4) .
C24 C25 1.503(4) .
C24 Ru1 2.229(3) .
C25 H25A 0.9800 .
C25 H25B 0.9800 .
C25 H25C 0.9800 .
C26 C28 1.441(4) .
C26 C27 1.499(4) .
C26 Ru1 2.233(3) .
C27 H27A 0.9800 .
C27 H27B 0.9800 .
C27 H27C 0.9800 .
C28 C29 1.504(4) .
C28 Ru1 2.230(3) .
C29 H29A 0.9800 .
C29 H29B 0.9800 .
C29 H29C 0.9800 .
C60 C61 1.401(9) .
C60 O60 1.435(6) .
C60 H60A 0.9900 .
C60 H60B 0.9900 .
C61 C62 1.409(10) .
C61 H61A 0.9900 .
C61 H61B 0.9900 .
C62 C63 1.472(8) .
C62 H62A 0.9900 .
C62 H62B 0.9900 .
C63 O60 1.499(6) .
C63 H63A 0.9900 .
C63 H63B 0.9900 .
O70 C70 1.253(9) .
O70 C72 1.376(9) .
C70 C71 1.373(11) .
C70 H70A 0.9900 .
C70 H70B 0.9900 .
C71 C73 1.454(10) .
C71 H71A 0.9900 .
C71 H71B 0.9900 .
C72 C73 1.395(8) .
C72 H72A 0.9900 .
C72 H72B 0.9900 .
C73 H73A 0.9900 .
C73 H73B 0.9900 .
C80 C81 1.388(10) .
C80 O80 1.394(8) .
C80 H80A 0.9900 .
C80 H80B 0.9900 .
C81 C81 1.601(16) 2_655
C81 H81A 0.9900 .
C81 H81B 0.9900 .
O80 C80 1.394(8) 2_655
K1 O8A 2.657(13) .
K1 O7 2.710(3) .
K1 O4A 2.741(6) .
K1 O1 2.749(6) .
K1 O6 2.781(7) .
K1 O8 2.784(12) .
K1 O1A 2.786(6) .
K1 O5 2.790(7) .
K1 O6A 2.795(7) .
K1 O3A 2.796(7) .
K1 O2 2.804(7) .
K1 O5A 2.809(6) .
O1 C30 1.32(2) .
O1 C41 1.406(15) .
O2 C31 1.421(16) .
O2 C32 1.47(2) .
O3 C34 1.37(3) .
O3 C33 1.406(18) .
O4 C35 1.414(14) .
O4 C36 1.47(2) .
O5 C38 1.40(2) .
O5 C37 1.412(14) .
O6 C40 1.41(2) .
O6 C39 1.414(17) .
C30 C31 1.37(3) .
C30 H30A 0.9900 .
C30 H30B 0.9900 .
C31 H31A 0.9900 .
C31 H31B 0.9900 .
C32 C33 1.21(3) .
C32 H32A 0.9900 .
C32 H32B 0.9900 .
C33 H33A 0.9900 .
C33 H33B 0.9900 .
C34 C35 1.51(3) .
C34 H34A 0.9900 .
C34 H34B 0.9900 .
C35 H35A 0.9900 .
C35 H35B 0.9900 .
C36 C37 1.35(3) .
C36 H36A 0.9900 .
C36 H36B 0.9900 .
C37 H37A 0.9900 .
C37 H37B 0.9900 .
C38 C39 1.50(2) .
C38 H38A 0.9900 .
C38 H38B 0.9900 .
C39 H39A 0.9900 .
C39 H39B 0.9900 .
C40 C41 1.54(2) .
C40 H40A 0.9900 .
C40 H40B 0.9900 .
C41 H41A 0.9900 .
C41 H41B 0.9900 .
O1A C41A 1.37(2) .
O1A C30A 1.397(12) .
O2A C31A 1.38(2) .
O2A C32A 1.412(13) .
O3A C34A 1.423(15) .
O3A C33A 1.437(19) .
O4A C36A 1.403(14) .
O4A C35A 1.42(3) .
O5A C37A 1.32(2) .
O5A C38A 1.430(13) .
O6A C40A 1.419(12) .
O6A C39A 1.436(18) .
C30A C31A 1.40(3) .
C30A H30C 0.9900 .
C30A H30D 0.9900 .
C31A H31C 0.9900 .
C31A H31D 0.9900 .
C32A C33A 1.21(2) .
C32A H32C 0.9900 .
C32A H32D 0.9900 .
C33A H33C 0.9900 .
C33A H33D 0.9900 .
C34A C35A 1.54(2) .
C34A H34C 0.9900 .
C34A H34D 0.9900 .
C35A H35C 0.9900 .
C35A H35D 0.9900 .
C36A C37A 1.37(3) .
C36A H36C 0.9900 .
C36A H36D 0.9900 .
C37A H37C 0.9900 .
C37A H37D 0.9900 .
C38A C39A 1.493(18) .
C38A H38C 0.9900 .
C38A H38D 0.9900 .
C39A H39C 0.9900 .
C39A H39D 0.9900 .
C40A C41A 1.528(17) .
C40A H40C 0.9900 .
C40A H40D 0.9900 .
C41A H41C 0.9900 .
C41A H41D 0.9900 .
O8 C49 1.38(3) .
O8 C46 1.51(3) .
C46 C47 1.32(4) .
C46 H46A 0.9900 .
C46 H46B 0.9900 .
C47 C48 1.54(2) .
C47 H47A 0.9900 .
C47 H47B 0.9900 .
C48 C49 1.53(2) .
C48 H48A 0.9900 .
C48 H48B 0.9900 .
C49 H49A 0.9900 .
C49 H49B 0.9900 .
O8A C49A 1.40(3) .
O8A C46A 1.41(4) .
C46A C47A 1.63(5) .
C46A H46C 0.9900 .
C46A H46D 0.9900 .
C47A C48A 1.45(4) .
C47A H47C 0.9900 .
C47A H47D 0.9900 .
C48A C49A 1.40(5) .
C48A H48C 0.9900 .
C48A H48D 0.9900 .
C49A H49C 0.9900 .
C49A H49D 0.9900 .
O7 C42 1.386(5) .
O7 C45 1.449(6) .
C42 C43 1.468(6) .
C42 H42A 0.9900 .
C42 H42B 0.9900 .
C43 C44 1.461(6) .
C43 H43A 0.9900 .
C43 H43B 0.9900 .
C44 C45 1.513(6) .
C44 H44A 0.9900 .
C44 H44B 0.9900 .
C45 H45A 0.9900 .
C45 H45B 0.9900 .
